data_7112569
loop_
_publ_author_name
'Li, Zibo'
'Chansaenpak, Kantapat'
'Liu, Shuanglong'
'Wade, Casey R.'
'Conti, Peter S.'
'Gabba\"i, Fran\,cois P.'

_publ_section_title
;
 Harvesting 18F-fluoride ions in water via direct 18F--19F isotopic
 exchange: radiofluorination of zwitterionic aryltrifluoroborates and in
 vivo stability studies
;
_journal_issue 10
_journal_name_full MedChemComm
_journal_page_first 1305
_journal_paper_doi 10.1039/c2md20105d
_journal_volume 3
_journal_year 2012
_chemical_formula_sum 'C21 H19 B F3 O2 P'
_chemical_formula_weight 382.99
_chemical_name_systematic
;
?
;
_space_group_IT_number 14
_symmetry_space_group_name_Hall '-P 2ybc'
_symmetry_space_group_name_H-M 'P 1 21/c 1'
_atom_sites_solution_hydrogens geom
_atom_sites_solution_primary direct
_atom_sites_solution_secondary difmap
_audit_creation_method SHELXL-97
_cell_angle_alpha 90.00
_cell_angle_beta 100.483(18)
_cell_angle_gamma 90.00
_cell_formula_units_Z 4
_cell_length_a 9.163(10)
_cell_length_b 12.426(14)
_cell_length_c 17.335(19)
_cell_measurement_temperature 173(2)
_cell_volume 1941(4)
_computing_structure_refinement 'SHELXL-97 (Sheldrick, 1997)'
_computing_structure_solution 'SHELXS-97 (Sheldrick, 1990)'
_diffrn_ambient_temperature 173(2)
_diffrn_measured_fraction_theta_full 0.992
_diffrn_measured_fraction_theta_max 0.992
_diffrn_radiation_monochromator graphite
_diffrn_radiation_source 'fine-focus sealed tube'
_diffrn_radiation_type MoK\a
_diffrn_radiation_wavelength 0.71073
_diffrn_reflns_av_R_equivalents 0.0675
_diffrn_reflns_av_sigmaI/netI 0.0753
_diffrn_reflns_limit_h_max 10
_diffrn_reflns_limit_h_min -9
_diffrn_reflns_limit_k_max 14
_diffrn_reflns_limit_k_min -14
_diffrn_reflns_limit_l_max 19
_diffrn_reflns_limit_l_min -20
_diffrn_reflns_number 11053
_diffrn_reflns_theta_full 24.52
_diffrn_reflns_theta_max 24.52
_diffrn_reflns_theta_min 2.03
_exptl_absorpt_coefficient_mu 0.181
_exptl_absorpt_correction_T_max 0.9605
_exptl_absorpt_correction_T_min 0.9510
_exptl_absorpt_correction_type multi-scan
_exptl_crystal_density_diffrn 1.311
_exptl_crystal_density_method 'not measured'
_exptl_crystal_F_000 756
_exptl_crystal_size_max 0.33
_exptl_crystal_size_mid 0.07
_exptl_crystal_size_min 0.02
_refine_diff_density_max 0.907
_refine_diff_density_min -0.368
_refine_diff_density_rms 0.087
_refine_ls_extinction_coef 0.013(4)
_refine_ls_extinction_expression Fc^*^=kFc[1+0.001xFc^2^\l^3^/sin(2\q)]^-1/4^
_refine_ls_extinction_method SHELXL
_refine_ls_goodness_of_fit_ref 1.024
_refine_ls_hydrogen_treatment constr
_refine_ls_matrix_type full
_refine_ls_number_parameters 254
_refine_ls_number_reflns 3212
_refine_ls_number_restraints 0
_refine_ls_restrained_S_all 1.024
_refine_ls_R_factor_all 0.1446
_refine_ls_R_factor_gt 0.0895
_refine_ls_shift/su_max 0.001
_refine_ls_shift/su_mean 0.000
_refine_ls_structure_factor_coef Fsqd
_refine_ls_weighting_details 'calc w=1/[\s^2^(Fo^2^)+(0.1533P)^2^+2.9538P] where P=(Fo^2^+2Fc^2^)/3'
_refine_ls_weighting_scheme calc
_refine_ls_wR_factor_gt 0.2502
_refine_ls_wR_factor_ref 0.2884
_reflns_number_gt 1862
_reflns_number_total 3212
_reflns_threshold_expression >2sigma(I)
_cod_data_source_file c2md20105d.txt
_cod_data_source_block i
_cod_original_sg_symbol_H-M P21/C
_cod_database_code 7112569

loop_
_symmetry_equiv_pos_as_xyz
'x, y, z'
'-x, y+1/2, -z+1/2'
'-x, -y, -z'
'x, -y-1/2, z-1/2'

loop_
_atom_site_label
_atom_site_type_symbol
_atom_site_fract_x
_atom_site_fract_y
_atom_site_fract_z
_atom_site_U_iso_or_equiv
_atom_site_adp_type
_atom_site_occupancy
_atom_site_symmetry_multiplicity
_atom_site_calc_flag
_atom_site_refinement_flags
P1 P 0.67350(18) 0.03428(12) 0.16857(8) 0.0442(6) Uani 1 1 d .
F2 F 0.6668(6) 0.2699(4) 0.2199(3) 0.1045(18) Uani 1 1 d .
F1 F 0.8955(7) 0.3325(6) 0.2168(4) 0.158(3) Uani 1 1 d .
F3 F 0.6953(8) 0.3988(4) 0.1371(3) 0.132(2) Uani 1 1 d .
O2 O 0.9694(5) 0.0435(4) 0.4100(2) 0.0586(13) Uani 1 1 d .
O1 O 0.8135(6) -0.0539(4) 0.4627(2) 0.0690(15) Uani 1 1 d .
H1A H 0.8821 -0.0499 0.5020 0.103 Uiso 1 1 calc R
C21 C 0.8528(8) -0.0031(5) 0.4038(3) 0.0480(16) Uani 1 1 d .
C8 C 0.5432(7) -0.1559(5) 0.1074(4) 0.0555(17) Uani 1 1 d .
H8A H 0.4537 -0.1159 0.0944 0.067 Uiso 1 1 calc R
C3 C 0.8539(7) 0.0994(6) -0.0216(4) 0.0552(17) Uani 1 1 d .
H3A H 0.8759 0.0595 -0.0648 0.066 Uiso 1 1 calc R
C1 C 0.7562(6) 0.1081(5) 0.0978(3) 0.0411(14) Uani 1 1 d .
C6 C 0.7862(7) 0.2195(5) 0.1052(4) 0.0504(16) Uani 1 1 d .
C2 C 0.7912(7) 0.0491(5) 0.0351(3) 0.0458(15) Uani 1 1 d .
H2A H 0.7717 -0.0260 0.0316 0.055 Uiso 1 1 calc R
C16 C 0.1929(8) 0.1388(6) 0.1570(4) 0.0628(19) Uani 1 1 d .
H16A H 0.0929 0.1607 0.1546 0.075 Uiso 1 1 calc R
C17 C 0.2785(8) 0.1870(5) 0.1097(4) 0.0620(19) Uani 1 1 d .
H17A H 0.2368 0.2421 0.0745 0.074 Uiso 1 1 calc R
C12 C 0.8025(8) -0.1682(6) 0.1631(4) 0.0569(18) Uani 1 1 d .
H12A H 0.8930 -0.1370 0.1889 0.068 Uiso 1 1 calc R
C7 C 0.6735(7) -0.1057(5) 0.1457(3) 0.0443(15) Uani 1 1 d .
C14 C 0.3959(8) 0.0261(5) 0.2108(4) 0.0548(17) Uani 1 1 d .
H14A H 0.4348 -0.0308 0.2451 0.066 Uiso 1 1 calc R
C9 C 0.5456(10) -0.2648(5) 0.0884(4) 0.070(2) Uani 1 1 d .
H9A H 0.4572 -0.2989 0.0627 0.083 Uiso 1 1 calc R
C15 C 0.2517(8) 0.0594(6) 0.2075(4) 0.0592(18) Uani 1 1 d .
H15A H 0.1925 0.0268 0.2406 0.071 Uiso 1 1 calc R
C18 C 0.4244(8) 0.1566(5) 0.1123(4) 0.0524(17) Uani 1 1 d .
H18A H 0.4825 0.1907 0.0792 0.063 Uiso 1 1 calc R
C4 C 0.8845(8) 0.2078(6) -0.0155(4) 0.0605(18) Uani 1 1 d .
H4A H 0.9300 0.2427 -0.0538 0.073 Uiso 1 1 calc R
C19 C 0.7873(8) 0.0521(5) 0.2648(3) 0.0550(18) Uani 1 1 d .
H19A H 0.8902 0.0305 0.2618 0.066 Uiso 1 1 calc R
H19B H 0.7893 0.1297 0.2778 0.066 Uiso 1 1 calc R
C10 C 0.6700(11) -0.3215(5) 0.1058(4) 0.071(2) Uani 1 1 d .
H10A H 0.6700 -0.3957 0.0925 0.085 Uiso 1 1 calc R
C13 C 0.4856(7) 0.0758(5) 0.1638(3) 0.0459(15) Uani 1 1 d .
C20 C 0.7405(8) -0.0087(5) 0.3311(3) 0.0561(18) Uani 1 1 d .
H20A H 0.6458 0.0213 0.3413 0.067 Uiso 1 1 calc R
H20B H 0.7232 -0.0850 0.3157 0.067 Uiso 1 1 calc R
C5 C 0.8496(8) 0.2650(6) 0.0456(5) 0.0626(19) Uani 1 1 d .
H5A H 0.8695 0.3401 0.0478 0.075 Uiso 1 1 calc R
C11 C 0.7970(9) -0.2743(6) 0.1425(4) 0.069(2) Uani 1 1 d .
H11A H 0.8849 -0.3163 0.1543 0.082 Uiso 1 1 calc R
B1 B 0.7612(10) 0.3078(7) 0.1715(5) 0.067(2) Uani 1 1 d .

loop_
_atom_site_aniso_label
_atom_site_aniso_U_11
_atom_site_aniso_U_22
_atom_site_aniso_U_33
_atom_site_aniso_U_23
_atom_site_aniso_U_13
_atom_site_aniso_U_12
P1 0.0509(10) 0.0468(10) 0.0325(8) 0.0011(6) 0.0008(7) 0.0043(7)
F2 0.154(5) 0.081(3) 0.090(4) -0.024(3) 0.053(4) -0.021(3)
F1 0.107(5) 0.191(7) 0.161(6) -0.110(5) -0.016(4) -0.015(4)
F3 0.212(7) 0.078(4) 0.108(4) 0.007(3) 0.035(4) 0.055(4)
O2 0.068(3) 0.064(3) 0.039(2) 0.007(2) -0.004(2) -0.013(2)
O1 0.083(4) 0.081(3) 0.038(2) 0.009(2) -0.002(2) -0.027(3)
C21 0.066(5) 0.043(3) 0.033(3) -0.001(3) 0.003(3) -0.002(3)
C8 0.053(4) 0.052(4) 0.058(4) -0.002(3) 0.000(3) 0.009(3)
C3 0.057(4) 0.066(5) 0.043(4) 0.000(3) 0.010(3) 0.003(3)
C1 0.038(3) 0.047(3) 0.035(3) 0.005(3) -0.001(2) 0.001(3)
C6 0.049(4) 0.053(4) 0.047(4) -0.001(3) 0.002(3) 0.001(3)
C2 0.049(4) 0.046(4) 0.041(3) 0.002(3) 0.004(3) 0.007(3)
C16 0.059(5) 0.063(4) 0.068(5) -0.005(4) 0.018(4) 0.014(4)
C17 0.058(5) 0.052(4) 0.071(5) 0.005(3) 0.001(4) 0.018(3)
C12 0.056(4) 0.062(4) 0.052(4) 0.013(3) 0.006(3) 0.010(3)
C7 0.052(4) 0.044(3) 0.036(3) 0.002(3) 0.006(3) 0.008(3)
C14 0.069(5) 0.055(4) 0.040(3) 0.006(3) 0.010(3) 0.003(3)
C9 0.093(6) 0.043(4) 0.074(5) -0.010(3) 0.020(4) -0.013(4)
C15 0.055(4) 0.073(5) 0.054(4) -0.006(3) 0.020(3) -0.002(4)
C18 0.065(5) 0.044(3) 0.047(4) 0.007(3) 0.009(3) 0.002(3)
C4 0.058(4) 0.061(4) 0.065(5) 0.011(4) 0.019(4) -0.001(3)
C19 0.070(5) 0.051(4) 0.037(3) 0.000(3) -0.007(3) -0.001(3)
C10 0.118(7) 0.035(4) 0.068(5) 0.009(3) 0.041(5) 0.019(4)
C13 0.054(4) 0.046(3) 0.036(3) 0.001(3) 0.004(3) 0.006(3)
C20 0.072(5) 0.054(4) 0.037(3) 0.007(3) -0.002(3) -0.004(3)
C5 0.058(5) 0.049(4) 0.079(5) 0.008(4) 0.009(4) -0.007(3)
C11 0.077(6) 0.066(5) 0.066(5) 0.018(4) 0.022(4) 0.033(4)
B1 0.068(6) 0.062(5) 0.065(5) 0.010(4) 0.000(5) 0.002(4)

loop_
_atom_type_symbol
_atom_type_description
_atom_type_scat_dispersion_real
_atom_type_scat_dispersion_imag
_atom_type_scat_source
C C 0.0033 0.0016 'International Tables Vol C Tables 4.2.6.8 and 6.1.1.4'
H H 0.0000 0.0000 'International Tables Vol C Tables 4.2.6.8 and 6.1.1.4'
B B 0.0013 0.0007 'International Tables Vol C Tables 4.2.6.8 and 6.1.1.4'
F F 0.0171 0.0103 'International Tables Vol C Tables 4.2.6.8 and 6.1.1.4'
O O 0.0106 0.0060 'International Tables Vol C Tables 4.2.6.8 and 6.1.1.4'
P P 0.1023 0.0942 'International Tables Vol C Tables 4.2.6.8 and 6.1.1.4'

loop_
_geom_angle_atom_site_label_1
_geom_angle_atom_site_label_2
_geom_angle_atom_site_label_3
_geom_angle
C7 P1 C13 108.1(3)
C7 P1 C1 109.1(3)
C13 P1 C1 110.0(3)
C7 P1 C19 107.5(3)
C13 P1 C19 113.3(3)
C1 P1 C19 108.7(3)
C21 O1 H1A 109.5
O2 C21 O1 122.0(6)
O2 C21 C20 124.7(6)
O1 C21 C20 113.3(6)
C9 C8 C7 119.7(6)
C9 C8 H8A 120.2
C7 C8 H8A 120.2
C2 C3 C4 119.7(6)
C2 C3 H3A 120.2
C4 C3 H3A 120.2
C2 C1 C6 121.1(6)
C2 C1 P1 116.5(4)
C6 C1 P1 122.3(5)
C5 C6 C1 115.5(6)
C5 C6 B1 112.3(6)
C1 C6 B1 132.2(6)
C3 C2 C1 120.2(6)
C3 C2 H2A 119.9
C1 C2 H2A 119.9
C15 C16 C17 119.8(7)
C15 C16 H16A 120.1
C17 C16 H16A 120.1
C16 C17 C18 121.1(6)
C16 C17 H17A 119.5
C18 C17 H17A 119.5
C11 C12 C7 119.3(7)
C11 C12 H12A 120.3
C7 C12 H12A 120.3
C12 C7 C8 117.9(6)
C12 C7 P1 121.8(5)
C8 C7 P1 120.3(4)
C15 C14 C13 120.2(6)
C15 C14 H14A 119.9
C13 C14 H14A 119.9
C10 C9 C8 120.7(7)
C10 C9 H9A 119.6
C8 C9 H9A 119.6
C16 C15 C14 120.6(7)
C16 C15 H15A 119.7
C14 C15 H15A 119.7
C17 C18 C13 119.5(6)
C17 C18 H18A 120.2
C13 C18 H18A 120.2
C5 C4 C3 119.8(7)
C5 C4 H4A 120.1
C3 C4 H4A 120.1
C20 C19 P1 116.5(5)
C20 C19 H19A 108.2
P1 C19 H19A 108.2
C20 C19 H19B 108.2
P1 C19 H19B 108.2
H19A C19 H19B 107.3
C9 C10 C11 120.4(7)
C9 C10 H10A 119.8
C11 C10 H10A 119.8
C18 C13 C14 118.7(6)
C18 C13 P1 120.7(5)
C14 C13 P1 120.6(5)
C21 C20 C19 112.2(6)
C21 C20 H20A 109.2
C19 C20 H20A 109.2
C21 C20 H20B 109.2
C19 C20 H20B 109.2
H20A C20 H20B 107.9
C4 C5 C6 123.6(6)
C4 C5 H5A 118.2
C6 C5 H5A 118.2
C10 C11 C12 121.9(7)
C10 C11 H11A 119.0
C12 C11 H11A 119.0
F3 B1 F1 110.1(8)
F3 B1 F2 105.6(8)
F1 B1 F2 108.9(7)
F3 B1 C6 110.8(7)
F1 B1 C6 109.1(7)
F2 B1 C6 112.3(6)

loop_
_geom_bond_atom_site_label_1
_geom_bond_atom_site_label_2
_geom_bond_distance
P1 C7 1.784(6)
P1 C13 1.785(7)
P1 C1 1.805(6)
P1 C19 1.813(6)
F2 B1 1.391(11)
F1 B1 1.368(10)
F3 B1 1.367(10)
O2 C21 1.202(8)
O1 C21 1.305(8)
O1 H1A 0.8400
C21 C20 1.476(8)
C8 C9 1.394(9)
C8 C7 1.403(9)
C8 H8A 0.9500
C3 C2 1.376(9)
C3 C4 1.377(10)
C3 H3A 0.9500
C1 C2 1.395(8)
C1 C6 1.413(9)
C6 C5 1.394(10)
C6 B1 1.635(11)
C2 H2A 0.9500
C16 C15 1.362(10)
C16 C17 1.372(10)
C16 H16A 0.9500
C17 C18 1.381(9)
C17 H17A 0.9500
C12 C11 1.365(10)
C12 C7 1.401(9)
C12 H12A 0.9500
C14 C15 1.376(9)
C14 C13 1.402(9)
C14 H14A 0.9500
C9 C10 1.328(11)
C9 H9A 0.9500
C15 H15A 0.9500
C18 C13 1.392(8)
C18 H18A 0.9500
C4 C5 1.361(10)
C4 H4A 0.9500
C19 C20 1.502(9)
C19 H19A 0.9900
C19 H19B 0.9900
C10 C11 1.353(11)
C10 H10A 0.9500
C20 H20A 0.9900
C20 H20B 0.9900
C5 H5A 0.9500
C11 H11A 0.9500

loop_
_geom_torsion_atom_site_label_1
_geom_torsion_atom_site_label_2
_geom_torsion_atom_site_label_3
_geom_torsion_atom_site_label_4
_geom_torsion
C7 P1 C1 C2 6.1(5)
C13 P1 C1 C2 -112.3(5)
C19 P1 C1 C2 123.0(5)
C7 P1 C1 C6 -173.1(5)
C13 P1 C1 C6 68.4(5)
C19 P1 C1 C6 -56.2(6)
C2 C1 C6 C5 1.1(8)
P1 C1 C6 C5 -179.7(5)
C2 C1 C6 B1 -178.7(6)
P1 C1 C6 B1 0.5(9)
C4 C3 C2 C1 1.2(9)
C6 C1 C2 C3 -1.1(8)
P1 C1 C2 C3 179.7(5)
C15 C16 C17 C18 -0.2(11)
C11 C12 C7 C8 0.0(9)
C11 C12 C7 P1 -178.4(5)
C9 C8 C7 C12 0.3(10)
C9 C8 C7 P1 178.7(5)
C13 P1 C7 C12 -163.8(5)
C1 P1 C7 C12 76.6(6)
C19 P1 C7 C12 -41.1(6)
C13 P1 C7 C8 17.9(6)
C1 P1 C7 C8 -101.7(5)
C19 P1 C7 C8 140.5(5)
C7 C8 C9 C10 -0.3(11)
C17 C16 C15 C14 -0.8(11)
C13 C14 C15 C16 1.9(10)
C16 C17 C18 C13 0.0(10)
C2 C3 C4 C5 -1.5(10)
C7 P1 C19 C20 -58.8(6)
C13 P1 C19 C20 60.6(6)
C1 P1 C19 C20 -176.7(5)
C8 C9 C10 C11 0.1(12)
C17 C18 C13 C14 1.1(9)
C17 C18 C13 P1 179.8(5)
C15 C14 C13 C18 -2.1(9)
C15 C14 C13 P1 179.3(5)
C7 P1 C13 C18 -120.7(5)
C1 P1 C13 C18 -1.7(6)
C19 P1 C13 C18 120.2(5)
C7 P1 C13 C14 57.9(5)
C1 P1 C13 C14 176.9(5)
C19 P1 C13 C14 -61.1(6)
O2 C21 C20 C19 -0.7(10)
O1 C21 C20 C19 178.9(6)
P1 C19 C20 C21 170.6(5)
C3 C4 C5 C6 1.7(11)
C1 C6 C5 C4 -1.4(10)
B1 C6 C5 C4 178.5(7)
C9 C10 C11 C12 0.2(12)
C7 C12 C11 C10 -0.2(11)
C5 C6 B1 F3 47.5(9)
C1 C6 B1 F3 -132.6(8)
C5 C6 B1 F1 -73.9(8)
C1 C6 B1 F1 106.0(9)
C5 C6 B1 F2 165.4(6)
C1 C6 B1 F2 -14.8(10)
